data_7134045
loop_
_publ_author_name
'Tian, Xiu-Juan'
'Lu, Qian'
'Li, Shi-Li'
'Zhang, Xian-Ming'

_publ_section_title
;
 Sandwich-like Heterometallic Fe7Sn6 Oxo Cluster Constructed by
 Tessellation of Anderson-like {Fe7} Wheel for Near-infrared Photothermal
 Conversion
;
_journal_name_full 'Chemical Communications'
_journal_paper_doi 10.1039/D4CC05796A
_journal_year 2025
_chemical_formula_moiety 'C66 H83 Fe7 N6 O42 Sn6, 2(C14 H6 Fe N2 O8), 2(H2 O)'
_chemical_formula_sum 'C94 H99 Fe9 N10 O60 Sn6'
_chemical_formula_weight 3543.62
_space_group_crystal_system monoclinic
_space_group_IT_number 14
_space_group_name_Hall '-P 2ybc'
_space_group_name_H-M_alt 'P 1 21/c 1'
_atom_sites_solution_hydrogens mixed
_audit_creation_date 2022-08-27
_audit_creation_method
;
Olex2 1.5
(compiled 2022.04.07 svn.rca3783a0 for OlexSys, GUI svn.r6498)
;
_audit_update_record
;
2024-03-24 deposited with the CCDC.	2024-12-09 downloaded from the CCDC.
;
_cell_angle_alpha 90
_cell_angle_beta 129.2710(10)
_cell_angle_gamma 90
_cell_formula_units_Z 2
_cell_length_a 16.55940(10)
_cell_length_b 22.4100(2)
_cell_length_c 23.2623(2)
_cell_measurement_reflns_used 80915
_cell_measurement_temperature 149.99(10)
_cell_measurement_theta_max 75.7830
_cell_measurement_theta_min 3.9140
_cell_volume 6682.98(13)
_computing_cell_refinement 'CrysAlisPro 1.171.41.108a (Rigaku OD, 2021)'
_computing_data_collection 'CrysAlisPro 1.171.41.108a (Rigaku OD, 2021)'
_computing_data_reduction 'CrysAlisPro 1.171.41.108a (Rigaku OD, 2021)'
_computing_molecular_graphics 'Olex2 1.5 (Dolomanov et al., 2009)'
_computing_publication_material 'Olex2 1.5 (Dolomanov et al., 2009)'
_computing_structure_refinement 'SHELXL 2018/3 (Sheldrick, 2015)'
_computing_structure_solution 'ShelXT (Sheldrick, 2015)'
_diffrn_ambient_environment N~2~
_diffrn_ambient_temperature 149.99(10)
_diffrn_detector 'Hybrid Pixel Array Detector'
_diffrn_detector_area_resol_mean 10.0000
_diffrn_measured_fraction_theta_full 0.996
_diffrn_measured_fraction_theta_max 0.996
_diffrn_measurement_details
;
List of Runs (angles in degrees, time in seconds):

  # Type    Start    End  Width  t~exp~   \w     \q     \k     \f   Frames
#--------------------------------------------------------------------------
  1  \w    -44.00  27.00   0.50    0.60    --    0.00 -77.00-120.00  142
  2  \w    -33.00  28.00   0.50    0.60    --    0.00 -19.00-120.00  122
  3  \w    -77.00 -34.00   0.50    0.60    --    0.00 -37.00 -30.00   86
  4  \w    -20.00  21.00   0.50    0.60    --    0.00  37.00 -90.00   82
  5  \w    -76.00 -45.00   0.50    0.60    --    0.00 -37.00  90.00   62
  6  \w    -34.00  -5.00   0.50    0.60    --    0.00 -82.00  60.00   58
  7  \w    -27.00  66.00   0.50    0.60    --    0.00  19.00 150.00  186
  8  \w    -14.00  20.00   0.50    0.60    --    0.00 -37.00 -30.00   68
  9  \w    -78.00 -38.00   0.50    0.60    --    0.00 -19.00-120.00   80
 10  \w     38.00  64.00   0.50    0.60    --    0.00  37.00 -90.00   52
 11  \w    -27.00  61.00   0.50    0.60    --    0.00  19.00-120.00  176
 12  \w    -11.00  21.00   0.50    0.60    --    0.00 -37.00  90.00   64
 13  \w      0.00  33.00   0.50    0.60    --    0.00 -82.00  60.00   66
 14  \w    -32.00  33.00   0.50    0.60    --    0.00  82.00  90.00  130
 15  \w    -20.00  80.00   0.50    0.60    --    0.00  37.00  60.00  200
 16  \w     12.00  38.00   0.50    0.60    --    0.00  82.00  30.00   52
 17  \w     74.00 100.00   0.50    3.30    --  101.00  65.00-136.72   52
 18  \w     76.00 120.00   0.50    3.30    --  101.00  59.00-113.12   88
 19  \w     80.00 131.00   0.50    3.30    --  101.00  42.00 -20.38  102
 20  \w     74.00 100.00   0.50    3.30    --  101.00  65.00  39.84   52
 21  \w    157.00 189.00   0.50    3.30    --  101.00  59.00  99.75   64
 22  \w    127.00 153.00   0.50    3.30    --  101.00  60.00 169.29   52
 23  \w     80.00 186.00   0.50    3.30    --  101.00  40.00 135.39  212
 24  \w     76.00 102.00   0.50    3.30    --  101.00  58.00 -74.33   52
 25  \w     72.00  97.00   0.50    3.30    --  101.00  72.00-109.21   50
 26  \w     77.00 103.00   0.50    3.30    --  101.00  55.00 -22.00   52
 27  \w     75.00 100.00   0.50    3.30    --  101.00  61.00  80.11   50
 28  \w    144.00 180.00   0.50    3.30    --  101.00  61.00  80.11   72
 29  \w     71.00  97.00   0.50    3.30    --  101.00  74.00 107.27   52
 30  \w    164.00 190.00   0.50    3.30    --  101.00  74.00 107.27   52
 31  \w     77.00 103.00   0.50    3.30    --  101.00  55.00  29.51   52
 32  \w     76.00 105.00   0.50    3.30    --  101.00  59.00  99.75   58
 33  \w     75.00 101.00   0.50    3.30    --  101.00  61.00 160.08   52
 34  \w     76.00 102.00   0.50    3.30    --  101.00  60.00 169.29   52
 35  \w     74.00 101.00   0.50    3.30    --  101.00  67.00-179.57   54
 36  \w     74.00 100.00   0.50    3.30    --  101.00  65.00-113.42   52
 37  \w    104.00 190.00   0.50    3.30    --  101.00  70.00  51.83  172
 38  \w    116.00 160.00   0.50    3.30    --  101.00  67.00-109.46   88
 39  \w     79.00 189.00   0.50    3.30    --  101.00  47.00  35.49  220
 40  \w     77.00 147.00   0.50    3.30    --  101.00  56.00-168.05  140
 41  \w     74.00  99.00   0.50    3.30    --  101.00  67.00  23.25   50
 42  \w     75.00 101.00   0.50    3.30    --  101.00  62.00 -12.18   52
 43  \w     72.00  97.00   0.50    3.30    --  101.00  72.00 125.82   50
 44  \w     71.00  96.00   0.50    3.30    --  101.00  73.00  22.97   50
 45  \w    133.00 167.00   0.50    3.30    --  101.00  68.00 -83.71   68
 46  \w     73.00  99.00   0.50    3.30    --  101.00  68.00 -83.71   52
 47  \w     73.00  98.00   0.50    3.30    --  101.00  70.00  51.83   50
 48  \w     15.00  75.00   0.50    3.30    --  101.00 -82.00 -30.00  120
 49  \w     90.00 116.00   0.50    3.30    --  101.00 -82.00 -30.00   52
 50  \w     74.00  99.00   0.50    3.30    --  101.00  67.00-168.11   50
 51  \w     77.00 103.00   0.50    3.30    --  101.00  57.00  77.92   52
 52  \w     71.00  97.00   0.50    3.30    --  101.00  73.00-164.02   52
 53  \w     74.00 112.00   0.50    3.30    --  101.00  67.00-109.46   76
 54  \w     32.00 133.00   0.50    3.30    --  101.00 -82.00-120.00  202
 55  \w     25.00 134.00   0.50    3.30    --  101.00 -82.00  30.00  218
 56  \w     79.00 104.00   0.50    3.30    --  101.00  48.00   2.53   50
 57  \w    115.00 190.00   0.50    3.30    --  101.00  67.00 -32.10  150
 58  \w     76.00 101.00   0.50    3.30    --  101.00  58.00 116.37   50
 59  \w     77.00 107.00   0.50    3.30    --  101.00  57.00  60.00   60
 60  \w     77.00 103.00   0.50    3.30    --  101.00  57.00-180.00   52
 61  \w     77.00 103.00   0.50    3.30    --  101.00  57.00 -60.00   52
 62  \w     78.00 105.00   0.50    3.30    --  101.00  57.00 150.00   54
 63  \w     71.00  97.00   0.50    3.30    --  101.00  74.00 -73.25   52
 64  \w     80.00 174.00   0.50    3.30    --  101.00  49.00 150.62  188
 65  \w     78.00 103.00   0.50    3.30    --  101.00  57.00  90.00   50
 66  \w     74.00 100.00   0.50    3.30    --  101.00  67.00 -32.10   52
 67  \w     77.00 103.00   0.50    3.30    --  101.00  57.00-120.00   52
 68  \w     80.00 190.00   0.50    3.30    --  101.00  37.00 -60.00  220
 69  \w     80.00 173.00   0.50    3.30    --  101.00  37.00-120.00  186
 70  \w     12.00 125.00   0.50    3.30    --  101.00 -57.00  30.00  226
 71  \w     80.00 115.00   0.50    3.30    --  101.00  37.00  30.00   70
 72  \w     77.00 104.00   0.50    3.30    --  101.00  57.00 -30.00   54
 73  \w     54.00  80.00   0.50    3.30    --  101.00 -82.00 120.00   52
 74  \w     84.00 109.00   0.50    3.30    --  101.00 -82.00 120.00   50
 75  \w     79.00 106.00   0.50    3.30    --  101.00  49.00-119.02   54
 76  \w    164.00 189.00   0.50    3.30    --  101.00  65.00-136.72   50
 77  \w     73.00  99.00   0.50    3.30    --  101.00  70.00  -5.89   52
 78  \w    157.00 184.00   0.50    3.30    --  101.00  55.00  29.51   54
 79  \w    165.00 190.00   0.50    3.30    --  101.00  51.00-151.82   50
 80  \w     28.00 126.00   0.50    3.30    --  101.00 -82.00-180.00  196
 81  \w     78.00 104.00   0.50    3.30    --  101.00  51.00-151.82   52
;
_diffrn_measurement_device 'four-circle diffractometer'
_diffrn_measurement_device_type 'XtaLAB AFC12 (RINC): Kappa single'
_diffrn_measurement_method '\w scans'
_diffrn_orient_matrix_type 'CrysAlisPro convention (1999,Acta A55,543-557)'
_diffrn_orient_matrix_UB_11 0.0755828000
_diffrn_orient_matrix_UB_12 -0.0387688000
_diffrn_orient_matrix_UB_13 0.0213071000
_diffrn_orient_matrix_UB_21 0.0400260000
_diffrn_orient_matrix_UB_22 0.0521596000
_diffrn_orient_matrix_UB_23 0.0453907000
_diffrn_orient_matrix_UB_31 -0.0377746000
_diffrn_orient_matrix_UB_32 -0.0223180000
_diffrn_orient_matrix_UB_33 0.0693681000
_diffrn_radiation_monochromator mirror
_diffrn_radiation_probe x-ray
_diffrn_radiation_type 'Cu K\a'
_diffrn_radiation_wavelength 1.54178
_diffrn_reflns_av_R_equivalents 0.0775
_diffrn_reflns_av_unetI/netI 0.0243
_diffrn_reflns_Laue_measured_fraction_full 0.996
_diffrn_reflns_Laue_measured_fraction_max 0.996
_diffrn_reflns_limit_h_max 19
_diffrn_reflns_limit_h_min -19
_diffrn_reflns_limit_k_max 26
_diffrn_reflns_limit_k_min -26
_diffrn_reflns_limit_l_max 27
_diffrn_reflns_limit_l_min -27
_diffrn_reflns_number 166234
_diffrn_reflns_point_group_measured_fraction_full 0.996
_diffrn_reflns_point_group_measured_fraction_max 0.996
_diffrn_reflns_theta_full 66.594
_diffrn_reflns_theta_max 66.594
_diffrn_reflns_theta_min 3.972
_diffrn_source 'Rotating-anode X-ray tube'
_diffrn_source_type 'Rigaku (Cu) X-ray Source'
_diffrn_standards_number 0
_exptl_absorpt_coefficient_mu 17.121
_exptl_absorpt_correction_T_max 1.00000
_exptl_absorpt_correction_T_min 0.13534
_exptl_absorpt_correction_type multi-scan
_exptl_absorpt_process_details
;
CrysAlisPro 1.171.41.108a (Rigaku Oxford Diffraction, 2021)
Empirical absorption correction using spherical harmonics,
implemented in SCALE3 ABSPACK scaling algorithm.
;
_exptl_crystal_colour 'orangish orange'
_exptl_crystal_colour_modifier orangish
_exptl_crystal_colour_primary orange
_exptl_crystal_density_diffrn 1.761
_exptl_crystal_description block
_exptl_crystal_F_000 3494
_exptl_crystal_size_max 0.22
_exptl_crystal_size_mid 0.2
_exptl_crystal_size_min 0.19
_refine_diff_density_max 2.729
_refine_diff_density_min -1.541
_refine_diff_density_rms 0.182
_refine_ls_extinction_method none
_refine_ls_goodness_of_fit_ref 1.057
_refine_ls_hydrogen_treatment mixed
_refine_ls_matrix_type full
_refine_ls_number_parameters 811
_refine_ls_number_reflns 11769
_refine_ls_number_restraints 691
_refine_ls_restrained_S_all 1.097
_refine_ls_R_factor_all 0.0800
_refine_ls_R_factor_gt 0.0769
_refine_ls_shift/su_max 0.001
_refine_ls_shift/su_mean 0.000
_refine_ls_structure_factor_coef Fsqd
_refine_ls_weighting_details 'w=1/[\s^2^(Fo^2^)+(0.1654P)^2^+22.6668P] where P=(Fo^2^+2Fc^2^)/3'
_refine_ls_weighting_scheme calc
_refine_ls_wR_factor_gt 0.2373
_refine_ls_wR_factor_ref 0.2405
_reflns_Friedel_coverage 0.000
_reflns_number_gt 10674
_reflns_number_total 11769
_reflns_threshold_expression 'I > 2\s(I)'
_cod_data_source_file d4cc05796a2.cif
_cod_data_source_block 1
_cod_original_cell_volume 6682.97(12)
_cod_database_code 7134045
_shelx_shelxl_version_number 2018/3
_chemical_oxdiff_formula 'C H O N Fe Sn'
_shelx_space_group_comment
;
The symmetry employed for this shelxl refinement is uniquely defined
by the following loop, which should always be used as a source of
symmetry information in preference to the above space-group names.
They are only intended as comments.
;
_olex2_refinement_description
;
1. Fixed Uiso
 At 1.2 times of:
  All C(H) groups, All C(H,H) groups, All C(H,H,H,H) groups
 At 1.5 times of:
  All C(H,H,H) groups, All O(H,H) groups
2. Restrained distances
 C02A-C2
 1.49 with sigma of 0.01
 C02E-C01N
 1.49 with sigma of 0.01
 C1AA-C01E
 1.49 with sigma of 0.01
 C8-C0AA
 1.49 with sigma of 0.01
 C02D-C02C
 1.49 with sigma of 0.01
 C02E-C01N = C0AA-C02E = C8-C0AA
 1.51 with sigma of 0.01
 C02C-C01W
 2.51 with sigma of 0.01
 C37B-C1AA
 2.8 with sigma of 0.01
 C37B-C13
 1.49 with sigma of 0.01
 C1AA-C13 = C37B-C13 = C1AA-C01E
 1.51 with sigma of 0.01
 C37A-C1AA
 2.58 with sigma of 0.01
 C37A-C13 = C37B-C13
 1.53 with sigma of 0.01
 O00J-H00J
 0.82 with sigma of 0.01
 O009-H009
 0.82 with sigma of 0.01
 H00H-O00H
 0.82 with sigma of 0.01
 H00L-O00L
 0.85 with sigma of 0.01
 O00D-H00D
 0.85 with sigma of 0.01
 H00I-O00I
 0.85 with sigma of 0.01
 C3AA-C02C = C3AA-C01W = C02D-C02C
 1.49 with sigma of 0.01
 C1-C2 \\sim N5-C2
 with sigma of 0.02
 O027-C2 \\sim O01A-C2 \\sim O012-C024 \\sim O020-C024 \\sim O00O-C00W \\sim
O00F-C00W \\sim O00G-C01D
 \\sim O00V-C01D \\sim O00N-C01O \\sim O017-C01O \\sim O00M-C01Q \\sim
O013-C01Q \\sim O00C-C01B \\sim O00Z-
 C01B \\sim O00K-C01L \\sim O00Y-C01L \\sim O014-C01Y \\sim O00X-C01Y \\sim
O00T-C01M \\sim O00U-C01M
 with sigma of 0.02
3. Uiso/Uaniso restraints and constraints
C01W: within 1.5A with sigma of 0.005 and sigma for terminal atoms of 0.01
within 1.5A
C0AA \\sim C8: within 1.6A with sigma of 0.005 and sigma for terminal atoms of
0.01 within 1.6A
All non-hydrogen atoms have similar U: within -2A with sigma of 0.01 and sigma
for terminal atoms of 0.02 within -2A
4. Others
 Fixed Sof: H00I(0.5) H13C(0.5) H13D(0.5) H13A(0.5) H13B(0.5) C37B(0.5)
 H37A(0.5) H37B(0.5) H37C(0.5) C37A(0.5) H37D(0.5) H37E(0.5) H37F(0.5)
5.a Riding coordinates:
 O009(H009), O00D(H00D), O00H(H00H), O00I(H00I), O00J(H00J), O00L(H00L),
 O01V(H01K,H01L), C02D(H02C,H02D,H02E), C8(H8A,H8B,H8C), C37B(H37A,H37B,H37C),
 C37A(H37D,H37E,H37F)
5.b Secondary CH2 refined with riding coordinates:
 C01E(H01A,H01B), C01N(H01C,H01D), C01W(H01E,H01G), C02C(H02A,H02B), C02E(H02F,
 H02G), C0AA(H0AA,H0AB), C1AA(H1AA,H1AB), C13(H13C,H13D), C13(H13A,H13B),
 C3AA(H3AA,H3AB)
5.c Aromatic/amide H refined with riding coordinates:
 C018(H018), C019(H019), C01F(H01F), C01H(H01H), C01I(H01I), C01J(H01J),
 C01P(H01P), C4(H4), C5(H5), C1(H1), C01T(H01T), C01U(H01U), C01Z(H01Z),
 C026(H026), C028(H028)
5.d Fitted hexagon refined as free rotating group:
 N5(C022,C4,C5,C1,C02A)
;
_olex2_submission_special_instructions 'No special instructions were received'
_oxdiff_exptl_absorpt_empirical_details
;
Empirical correction (ABSPACK) includes:
- Absorption correction using spherical harmonics
- Frame scaling
;
_oxdiff_exptl_absorpt_empirical_full_max 4.112
_oxdiff_exptl_absorpt_empirical_full_min 0.511

loop_
_space_group_symop_operation_xyz
'x, y, z'
'-x, y+1/2, -z+1/2'
'-x, -y, -z'
'x, -y-1/2, z-1/2'

loop_
_atom_site_label
_atom_site_type_symbol
_atom_site_fract_x
_atom_site_fract_y
_atom_site_fract_z
_atom_site_U_iso_or_equiv
_atom_site_adp_type
_atom_site_occupancy
_atom_site_site_symmetry_order
_atom_site_calc_flag
_atom_site_refinement_flags_posn
_atom_site_refinement_flags_adp
_atom_site_refinement_flags_occupancy
_atom_site_disorder_assembly
_atom_site_disorder_group
Sn3 Sn 0.72139(5) 0.45762(3) 0.39425(3) 0.0644(2) Uani 1 1 d . . . . .
Sn1 Sn 0.79854(5) 0.59535(3) 0.33726(3) 0.0647(2) Uani 1 1 d . . . . .
Sn2 Sn 0.85986(5) 0.43550(3) 0.31090(3) 0.0647(2) Uani 1 1 d . . . . .
Fe2 Fe 1.000000 0.500000 0.500000 0.0330(3) Uani 1 2 d S U P . .
Fe4 Fe 0.88653(9) 0.51970(5) 0.56779(6) 0.0426(3) Uani 1 1 d . U . . .
Fe1 Fe 1.06468(10) 0.61162(5) 0.45338(6) 0.0461(3) Uani 1 1 d . U . . .
Fe3 Fe 0.95217(10) 0.63068(5) 0.52248(6) 0.0469(3) Uani 1 1 d . U . . .
Fe5 Fe 0.2174(2) 0.57696(8) 0.18519(11) 0.0950(6) Uani 1 1 d . U . . .
O009 O 0.9210(4) 0.4386(2) 0.6076(3) 0.0499(11) Uani 1 1 d D U . . .
H009 H 0.925937 0.423473 0.642868 0.05(2) Uiso 1 1 d DR . . . .
O00A O 0.9351(4) 0.5750(2) 0.4404(3) 0.0466(11) Uani 1 1 d . . . . .
O00B O 0.8734(4) 0.4692(2) 0.4842(3) 0.0466(11) Uani 1 1 d . . . . .
O00C O 1.2332(5) 0.6244(2) 0.5378(3) 0.0589(13) Uani 1 1 d D U . . .
O00D O 0.8478(4) 0.5997(2) 0.5266(3) 0.0499(11) Uani 1 1 d D U . . .
H00D H 0.782378 0.601301 0.503403 0.11(5) Uiso 1 1 d DR . . . .
O00E O 0.9815(4) 0.4518(2) 0.4203(3) 0.0463(10) Uani 1 1 d . U . . .
O00F O 1.0022(4) 0.5492(2) 0.6824(3) 0.0497(11) Uani 1 1 d D U . . .
O00G O 1.0626(5) 0.6509(2) 0.6407(3) 0.0566(13) Uani 1 1 d D U . . .
O00H O 1.0553(5) 0.6625(2) 0.5163(3) 0.0512(11) Uani 1 1 d D U . . .
H00H H 1.092089 0.695072 0.532693 0.10(4) Uiso 1 1 d DR . . . .
O00I O 0.8255(5) 0.5244(3) 0.2939(3) 0.0568(13) Uani 1 1 d D . . . .
H00I H 0.759911 0.521504 0.264637 0.2(2) Uiso 0.5 1 d DR . P . .
O00J O 0.7650(5) 0.4195(3) 0.3375(3) 0.0604(14) Uani 1 1 d D . . . .
H00J H 0.758785 0.382486 0.331556 0.10(4) Uiso 1 1 d DR . . . .
O00K O 0.7234(4) 0.4966(3) 0.4820(3) 0.0560(12) Uani 1 1 d D U . . .
O00L O 0.7166(5) 0.5429(3) 0.3577(3) 0.0577(13) Uani 1 1 d D . . . .
H00L H 0.664051 0.560978 0.348148 0.15(7) Uiso 1 1 d DR . . . .
O00M O 0.9247(5) 0.6464(2) 0.3496(3) 0.0576(13) Uani 1 1 d D U . . .
O00N O 0.8212(5) 0.6653(2) 0.4132(3) 0.0604(13) Uani 1 1 d D U . . .
O00O O 1.0302(6) 0.5882(3) 0.7831(3) 0.0737(17) Uani 1 1 d D U . . .
N1 N 1.1073(6) 0.6882(3) 0.4219(4) 0.0563(14) Uani 1 1 d . U . . .
N3 N 0.8075(6) 0.5363(3) 0.6121(4) 0.0526(13) Uani 1 1 d . U . . .
N2 N 0.9208(6) 0.7193(3) 0.5378(4) 0.0598(15) Uani 1 1 d . U . . .
O00T O 0.0968(7) 0.5754(3) 0.1903(4) 0.0823(19) Uani 1 1 d D U . . .
O00U O 0.0505(7) 0.5863(3) 0.2618(4) 0.0826(19) Uani 1 1 d D U . . .
O00V O 1.1129(6) 0.7166(3) 0.7309(4) 0.085(2) Uani 1 1 d D U . . .
C00W C 0.9740(7) 0.5658(3) 0.7208(4) 0.0540(16) Uani 1 1 d D U . . .
O00X O 0.3727(8) 0.5780(5) 0.2362(5) 0.109(3) Uani 1 1 d D U . . .
O00Y O 0.5638(5) 0.4901(5) 0.4487(4) 0.098(3) Uani 1 1 d D U . . .
O00Z O 1.3739(6) 0.6796(4) 0.5774(5) 0.092(2) Uani 1 1 d D U . . .
C010 C 0.8603(7) 0.5569(3) 0.6808(5) 0.0543(15) Uani 1 1 d . U . . .
C011 C 1.2068(8) 0.7071(4) 0.4670(5) 0.0632(17) Uani 1 1 d . U . . .
O012 O 0.1998(9) 0.4912(4) 0.1619(6) 0.112(2) Uani 1 1 d D U . . .
O013 O 0.8534(7) 0.7116(4) 0.2560(5) 0.111(3) Uani 1 1 d D U . . .
O014 O 0.5362(9) 0.5951(5) 0.3407(6) 0.118(3) Uani 1 1 d D U . . .
C015 C 1.0359(8) 0.7173(4) 0.3599(5) 0.0655(17) Uani 1 1 d . U . . .
C016 C 0.7039(7) 0.5280(4) 0.5685(5) 0.0621(17) Uani 1 1 d . U . . .
O017 O 0.7260(8) 0.7444(4) 0.3466(5) 0.111(3) Uani 1 1 d D U . . .
C018 C 0.6492(8) 0.5379(5) 0.5941(6) 0.071(2) Uani 1 1 d . U . . .
H018 H 0.577627 0.531563 0.563916 0.085 Uiso 1 1 calc R U . . .
C019 C 0.7054(8) 0.5575(5) 0.6667(6) 0.073(2) Uani 1 1 d . U . . .
H019 H 0.671387 0.563871 0.686121 0.088 Uiso 1 1 calc R U . . .
O01A O 0.2010(10) 0.6640(4) 0.1580(7) 0.138(3) Uani 1 1 d D U . . .
C01B C 1.2783(7) 0.6684(4) 0.5327(5) 0.0639(18) Uani 1 1 d D U . . .
N4 N 0.2914(9) 0.5920(4) 0.2961(6) 0.085(2) Uani 1 1 d . U . . .
C01D C 1.0582(8) 0.7017(4) 0.6652(5) 0.0649(18) Uani 1 1 d D U . . .
C01E C 0.7615(10) 0.4080(6) 0.2007(6) 0.095(3) Uani 1 1 d D U . . .
H01A H 0.802343 0.410391 0.184032 0.114 Uiso 1 1 calc R U . . .
H01B H 0.748323 0.365969 0.201350 0.114 Uiso 1 1 calc R U . . .
C01F C 1.2386(10) 0.7556(4) 0.4495(6) 0.074(2) Uani 1 1 d . U . . .
H01F H 1.308104 0.767436 0.479860 0.089 Uiso 1 1 calc R U . . .
C01G C 0.9763(9) 0.7412(4) 0.6060(6) 0.0668(18) Uani 1 1 d . U . . .
C01H C 1.0637(10) 0.7674(5) 0.3407(6) 0.078(2) Uani 1 1 d . U . . .
H01H H 1.012873 0.787721 0.297044 0.093 Uiso 1 1 calc R U . . .
C01I C 0.8103(8) 0.5676(4) 0.7100(6) 0.0673(19) Uani 1 1 d . U . . .
H01I H 0.847494 0.581442 0.758383 0.081 Uiso 1 1 calc R U . . .
C01J C 0.3825(11) 0.6226(5) 0.4370(8) 0.091(2) Uani 1 1 d . U . . .
H01J H 0.413664 0.633959 0.485446 0.109 Uiso 1 1 calc R U . . .
C01K C 0.8444(10) 0.7505(4) 0.4783(6) 0.074(2) Uani 1 1 d . U . . .
C01L C 0.6583(6) 0.5025(4) 0.4944(5) 0.0632(18) Uani 1 1 d D U . . .
C01M C 0.1160(9) 0.5864(4) 0.2514(6) 0.080(2) Uani 1 1 d D U . . .
C01N C 0.5634(10) 0.4377(7) 0.3200(7) 0.102(4) Uani 1 1 d D U . . .
H01C H 0.552994 0.397601 0.329982 0.123 Uiso 1 1 calc R U . . .
H01D H 0.526343 0.464927 0.328422 0.123 Uiso 1 1 calc R U . . .
C01O C 0.7931(9) 0.7195(4) 0.4070(5) 0.077(2) Uani 1 1 d D U . . .
C01P C 0.2738(10) 0.6116(5) 0.3851(7) 0.083(2) Uani 1 1 d . U . . .
H01P H 0.233167 0.614137 0.399880 0.099 Uiso 1 1 calc R U . . .
C01Q C 0.9282(8) 0.6915(4) 0.3176(5) 0.075(2) Uani 1 1 d D U . . .
N5 N 0.1524(8) 0.5718(4) 0.0796(4) 0.112(2) Uani 1 1 d DG U . . .
C022 C 0.1314(10) 0.5179(3) 0.0429(6) 0.125(3) Uani 1 1 d G U . . .
C4 C 0.0867(11) 0.5176(5) -0.0317(6) 0.153(4) Uani 1 1 d G U . . .
H4 H 0.072646 0.481572 -0.056284 0.183 Uiso 1 1 calc R U . . .
C5 C 0.0629(10) 0.5712(6) -0.0696(4) 0.163(5) Uani 1 1 d G U . . .
H5 H 0.032932 0.570943 -0.119509 0.196 Uiso 1 1 calc R U . . .
C1 C 0.0838(10) 0.6250(5) -0.0329(5) 0.152(4) Uani 1 1 d DG U . . .
H1 H 0.067910 0.660862 -0.058239 0.182 Uiso 1 1 calc R U . . .
C02A C 0.1286(9) 0.6254(3) 0.0417(5) 0.136(3) Uani 1 1 d DG U . . .
C01S C 0.2300(11) 0.5977(5) 0.3156(7) 0.081(2) Uani 1 1 d . U . . .
C01T C 1.1612(10) 0.7866(5) 0.3835(6) 0.082(2) Uani 1 1 d . U . . .
H01T H 1.178660 0.820387 0.370169 0.098 Uiso 1 1 calc R U . . .
C01U C 0.4421(12) 0.6159(6) 0.4136(8) 0.095(3) Uani 1 1 d . U . . .
H01U H 0.513902 0.621926 0.446705 0.114 Uiso 1 1 calc R U . . .
O01V O 0.8415(10) 0.5646(6) 0.1908(6) 0.140(4) Uani 1 1 d . . . . .
H01K H 0.794322 0.559324 0.194691 0.209 Uiso 1 1 d R U . . .
H01L H 0.877002 0.593864 0.219381 0.209 Uiso 1 1 d R U . . .
C01W C 0.6742(6) 0.6378(6) 0.2385(5) 0.094(3) Uani 1 1 d D U . . .
H01E H 0.655986 0.669742 0.256543 0.112 Uiso 1 1 calc R U . . .
H01G H 0.708920 0.657376 0.222244 0.112 Uiso 1 1 calc R U . . .
C01X C 0.3939(13) 0.6006(6) 0.3423(8) 0.094(2) Uani 1 1 d . U . . .
C01Y C 0.4392(10) 0.5922(7) 0.3042(7) 0.105(3) Uani 1 1 d D U . . .
C01Z C 0.9541(11) 0.7976(5) 0.6184(8) 0.094(3) Uani 1 1 d . U . . .
H01Z H 0.989345 0.811813 0.666413 0.113 Uiso 1 1 calc R U . . .
O020 O 0.1486(13) 0.4194(5) 0.0782(9) 0.163(4) Uani 1 1 d D U . . .
C2 C 0.1572(13) 0.6785(4) 0.0899(7) 0.137(3) Uani 1 1 d D U . . .
C024 C 0.1613(14) 0.4725(6) 0.0987(8) 0.118(3) Uani 1 1 d D U . . .
C026 C 0.8228(13) 0.8087(5) 0.4858(8) 0.107(4) Uani 1 1 d . U . . .
H026 H 0.772826 0.831264 0.444119 0.129 Uiso 1 1 calc R U . . .
O027 O 0.1481(12) 0.7303(5) 0.0685(10) 0.181(5) Uani 1 1 d D U . . .
C028 C 0.8770(13) 0.8323(5) 0.5564(8) 0.115(4) Uani 1 1 d . U . . .
H028 H 0.862663 0.870762 0.562869 0.138 Uiso 1 1 calc R U . . .
C02C C 0.4764(7) 0.6490(8) 0.1260(8) 0.150(6) Uani 1 1 d D U . . .
H02A H 0.473136 0.675578 0.091678 0.180 Uiso 1 1 calc R U . . .
H02B H 0.473341 0.673855 0.158683 0.180 Uiso 1 1 calc R U . . .
C02D C 0.3793(14) 0.6123(11) 0.0814(11) 0.187(9) Uani 1 1 d D U . . .
H02C H 0.343453 0.612449 0.029056 0.281 Uiso 1 1 d R U . . .
H02D H 0.340363 0.635289 0.091306 0.281 Uiso 1 1 d R U . . .
H02E H 0.385823 0.571979 0.097906 0.281 Uiso 1 1 d R U . . .
C02E C 0.5168(13) 0.4415(11) 0.2398(7) 0.151(5) Uani 1 1 d D U . . .
H02F H 0.535603 0.480773 0.234099 0.182 Uiso 1 1 calc R U . . .
H02G H 0.555782 0.413233 0.234278 0.182 Uiso 1 1 calc R U . . .
C0AA C 0.4053(13) 0.4330(12) 0.1729(9) 0.170(6) Uani 1 1 d D U . . .
H0AA H 0.363954 0.459654 0.177936 0.203 Uiso 1 1 calc R U . . .
H0AB H 0.386021 0.392633 0.174893 0.203 Uiso 1 1 calc R U . . .
C8 C 0.371(2) 0.4421(13) 0.0964(11) 0.206(9) Uani 1 1 d D U . . .
H8A H 0.376021 0.404680 0.078642 0.308 Uiso 1 1 d R U . . .
H8B H 0.405991 0.472460 0.090132 0.308 Uiso 1 1 d R U . . .
H8C H 0.299141 0.452700 0.068582 0.308 Uiso 1 1 d R U . . .
C1AA C 0.6573(12) 0.4354(8) 0.1398(9) 0.165(6) Uani 1 1 d D U . . .
H1AA H 0.669505 0.472511 0.124856 0.198 Uiso 1 1 calc R U . . .
H1AB H 0.622926 0.445372 0.160181 0.198 Uiso 1 1 calc R U . . .
C13 C 0.5833(18) 0.3978(10) 0.0710(9) 0.198(8) Uani 1 1 d D U . . .
H13C H 0.519525 0.421027 0.042174 0.238 Uiso 0.5 1 calc R U P A 2
H13D H 0.611011 0.401293 0.044843 0.238 Uiso 0.5 1 calc R U P A 2
H13A H 0.593380 0.407239 0.035250 0.238 Uiso 0.5 1 calc R U P B 1
H13B H 0.512270 0.408372 0.049026 0.238 Uiso 0.5 1 calc R U P B 1
C37B C 0.545(4) 0.3341(13) 0.056(2) 0.245(16) Uani 0.5 1 d D U P C 2
H37A H 0.532382 0.322737 0.089673 0.368 Uiso 0.5 1 d R U P C 2
H37B H 0.595712 0.307897 0.062373 0.368 Uiso 0.5 1 d R U P C 2
H37C H 0.480712 0.331207 0.005853 0.368 Uiso 0.5 1 d R U P C 2
C37A C 0.598(5) 0.3297(9) 0.086(2) 0.239(15) Uani 0.5 1 d D U P C 1
H37D H 0.559802 0.317717 0.102557 0.358 Uiso 0.5 1 d R U P C 1
H37E H 0.669992 0.319848 0.123067 0.358 Uiso 0.5 1 d R U P C 1
H37F H 0.570102 0.309117 0.040557 0.358 Uiso 0.5 1 d R U P C 1
C3AA C 0.5758(5) 0.6221(5) 0.1700(4) 0.077(3) Uani 1 1 d D U . . .
H3AA H 0.590606 0.616993 0.136112 0.093 Uiso 1 1 calc R U . . .
H3AB H 0.563126 0.582160 0.178909 0.093 Uiso 1 1 calc R U . . .

loop_
_atom_site_aniso_label
_atom_site_aniso_U_11
_atom_site_aniso_U_22
_atom_site_aniso_U_33
_atom_site_aniso_U_23
_atom_site_aniso_U_13
_atom_site_aniso_U_12
Sn3 0.0769(4) 0.0714(4) 0.0628(4) -0.0082(3) 0.0527(3) -0.0089(3)
Sn1 0.0807(4) 0.0668(4) 0.0631(4) 0.0030(3) 0.0533(3) 0.0015(3)
Sn2 0.0808(4) 0.0685(4) 0.0637(4) -0.0095(3) 0.0547(3) -0.0076(3)
Fe2 0.0546(8) 0.0304(6) 0.0379(7) -0.0032(5) 0.0406(6) -0.0047(5)
Fe4 0.0617(6) 0.0429(6) 0.0479(6) -0.0023(4) 0.0463(5) -0.0033(4)
Fe1 0.0738(7) 0.0398(5) 0.0538(6) -0.0035(4) 0.0542(6) -0.0078(5)
Fe3 0.0744(7) 0.0405(6) 0.0531(6) -0.0036(4) 0.0533(6) -0.0053(5)
Fe5 0.1789(19) 0.0724(10) 0.1053(13) -0.0011(9) 0.1239(15) 0.0029(11)
O009 0.079(3) 0.046(2) 0.056(3) -0.003(2) 0.058(3) -0.006(2)
O00A 0.070(3) 0.044(2) 0.050(3) -0.004(2) 0.050(3) -0.007(2)
O00B 0.071(3) 0.042(2) 0.055(3) -0.005(2) 0.054(3) -0.007(2)
O00C 0.082(3) 0.055(3) 0.069(3) -0.012(2) 0.061(3) -0.022(3)
O00D 0.069(3) 0.047(2) 0.057(3) 0.002(2) 0.051(2) 0.003(2)
O00E 0.067(3) 0.046(2) 0.050(3) -0.001(2) 0.048(2) -0.002(2)
O00F 0.070(3) 0.051(3) 0.054(3) -0.009(2) 0.051(3) -0.006(2)
O00G 0.089(4) 0.050(3) 0.059(3) -0.013(2) 0.060(3) -0.012(2)
O00H 0.082(3) 0.042(2) 0.061(3) -0.008(2) 0.060(2) -0.011(2)
O00I 0.075(4) 0.057(3) 0.054(3) -0.008(2) 0.048(3) -0.005(3)
O00J 0.072(3) 0.068(4) 0.063(3) -0.022(3) 0.053(3) -0.023(3)
O00K 0.067(3) 0.068(3) 0.059(3) -0.008(2) 0.052(3) -0.008(2)
O00L 0.072(3) 0.059(3) 0.053(3) 0.002(2) 0.045(3) 0.000(3)
O00M 0.084(3) 0.050(3) 0.066(3) 0.009(2) 0.061(3) -0.001(2)
O00N 0.094(4) 0.047(3) 0.062(3) 0.007(2) 0.060(3) 0.008(3)
O00O 0.099(5) 0.085(4) 0.064(4) -0.020(3) 0.065(4) -0.013(4)
N1 0.094(4) 0.044(3) 0.074(4) -0.004(3) 0.074(3) -0.005(3)
N3 0.073(3) 0.052(3) 0.064(3) -0.004(3) 0.058(3) -0.007(3)
N2 0.104(4) 0.038(3) 0.078(4) -0.002(3) 0.077(3) -0.001(3)
O00T 0.145(6) 0.067(4) 0.078(4) 0.001(3) 0.091(4) -0.001(4)
O00U 0.126(6) 0.079(4) 0.080(4) 0.015(3) 0.083(4) 0.012(4)
O00V 0.122(5) 0.082(4) 0.073(4) -0.034(3) 0.071(4) -0.017(4)
C00W 0.082(4) 0.050(3) 0.054(3) -0.006(3) 0.055(3) -0.007(3)
O00X 0.155(7) 0.119(6) 0.114(5) -0.007(5) 0.115(5) 0.001(5)
O00Y 0.071(4) 0.165(8) 0.084(5) -0.031(5) 0.062(4) -0.023(4)
O00Z 0.096(5) 0.096(5) 0.107(5) -0.006(4) 0.075(5) -0.034(4)
C010 0.085(4) 0.051(3) 0.064(3) 0.000(3) 0.064(3) 0.000(3)
C011 0.102(4) 0.050(3) 0.081(4) -0.012(3) 0.079(4) -0.018(3)
O012 0.194(6) 0.076(4) 0.128(5) 0.001(4) 0.131(5) -0.001(4)
O013 0.111(6) 0.104(6) 0.110(6) 0.055(5) 0.067(5) 0.006(5)
O014 0.152(8) 0.126(7) 0.143(8) -0.032(6) 0.125(7) -0.023(6)
C015 0.110(5) 0.053(4) 0.076(4) 0.004(3) 0.080(4) 0.000(3)
C016 0.077(4) 0.070(4) 0.074(4) -0.008(3) 0.064(3) -0.005(3)
O017 0.152(7) 0.065(4) 0.088(5) 0.023(4) 0.064(5) 0.026(5)
C018 0.083(4) 0.087(5) 0.081(5) -0.007(4) 0.070(4) -0.004(4)
C019 0.089(5) 0.085(5) 0.085(5) -0.011(4) 0.075(4) -0.003(4)
O01A 0.207(8) 0.075(5) 0.232(9) 0.042(6) 0.186(8) 0.047(5)
C01B 0.088(4) 0.062(4) 0.079(4) -0.019(3) 0.070(4) -0.023(3)
N4 0.140(5) 0.081(4) 0.095(5) -0.006(4) 0.103(4) -0.002(4)
C01D 0.097(4) 0.057(4) 0.075(4) -0.015(3) 0.071(4) -0.017(3)
C01E 0.116(8) 0.116(8) 0.087(7) -0.034(6) 0.080(6) -0.014(6)
C01F 0.116(5) 0.060(4) 0.087(5) -0.011(4) 0.083(4) -0.025(4)
C01G 0.107(5) 0.047(3) 0.084(4) -0.008(3) 0.078(4) -0.008(3)
C01H 0.122(6) 0.063(4) 0.089(5) 0.004(4) 0.086(4) -0.009(4)
C01I 0.091(5) 0.073(5) 0.077(4) -0.005(4) 0.072(4) 0.001(4)
C01J 0.128(6) 0.091(5) 0.108(6) -0.024(5) 0.101(5) -0.018(5)
C01K 0.119(5) 0.049(4) 0.083(4) 0.007(3) 0.078(4) 0.003(4)
C01L 0.068(4) 0.082(4) 0.070(4) -0.007(4) 0.058(3) -0.007(3)
C01M 0.139(6) 0.059(4) 0.087(5) 0.005(4) 0.094(4) 0.002(4)
C01N 0.100(7) 0.131(9) 0.105(7) -0.005(7) 0.079(6) -0.030(7)
C01O 0.114(5) 0.055(4) 0.075(4) 0.012(4) 0.065(4) 0.005(4)
C01P 0.128(6) 0.080(5) 0.097(5) -0.014(4) 0.098(5) -0.009(5)
C01Q 0.107(5) 0.062(4) 0.079(4) 0.015(4) 0.070(4) 0.006(4)
N5 0.182(5) 0.106(5) 0.133(5) 0.023(4) 0.140(4) 0.016(5)
C022 0.193(7) 0.129(6) 0.132(6) -0.002(5) 0.140(5) 0.009(6)
C4 0.202(8) 0.168(9) 0.143(7) -0.004(7) 0.136(7) 0.017(8)
C5 0.203(9) 0.183(9) 0.151(8) 0.036(7) 0.134(7) 0.016(9)
C1 0.192(8) 0.171(9) 0.157(8) 0.063(7) 0.142(7) 0.021(8)
C02A 0.186(7) 0.131(6) 0.172(6) 0.065(5) 0.151(5) 0.027(6)
C01S 0.133(5) 0.069(4) 0.096(5) -0.003(4) 0.098(4) -0.004(4)
C01T 0.134(6) 0.064(4) 0.091(5) 0.002(4) 0.092(5) -0.021(4)
C01U 0.127(6) 0.096(6) 0.111(6) -0.020(5) 0.098(5) -0.019(5)
O01V 0.172(10) 0.169(11) 0.119(8) 0.046(7) 0.111(8) 0.027(8)
C01W 0.067(5) 0.142(9) 0.062(5) 0.026(5) 0.037(4) 0.013(5)
C01X 0.141(6) 0.093(5) 0.110(5) -0.010(4) 0.108(5) -0.011(5)
C01Y 0.150(7) 0.105(6) 0.118(6) -0.013(5) 0.112(5) -0.006(6)
C01Z 0.139(6) 0.055(4) 0.101(6) -0.015(4) 0.082(5) 0.001(5)
O020 0.238(12) 0.096(7) 0.218(11) -0.043(8) 0.174(10) -0.013(8)
C2 0.191(7) 0.096(6) 0.221(8) 0.068(6) 0.177(7) 0.053(6)
C024 0.196(7) 0.098(6) 0.139(6) -0.010(5) 0.144(5) 0.001(6)
C026 0.144(7) 0.060(5) 0.099(6) 0.014(4) 0.068(5) 0.019(5)
O027 0.216(10) 0.128(8) 0.312(13) 0.125(9) 0.222(10) 0.087(7)
C028 0.154(7) 0.059(5) 0.112(6) -0.006(5) 0.075(6) 0.019(5)
C02C 0.080(6) 0.204(10) 0.084(7) 0.051(7) 0.014(6) 0.000(7)
C02D 0.124(12) 0.239(18) 0.137(13) 0.064(13) 0.054(10) -0.003(12)
C02E 0.130(8) 0.167(10) 0.134(8) -0.028(8) 0.073(7) -0.030(8)
C0AA 0.149(10) 0.185(11) 0.136(9) -0.026(10) 0.072(9) -0.027(9)
C8 0.169(12) 0.203(14) 0.149(11) -0.028(12) 0.056(11) -0.035(11)
C1AA 0.148(9) 0.180(11) 0.135(9) -0.048(8) 0.074(8) 0.003(8)
C13 0.161(11) 0.221(13) 0.159(11) -0.054(11) 0.076(9) 0.010(11)
C37B 0.17(2) 0.26(2) 0.187(18) -0.052(18) 0.062(16) 0.002(19)
C37A 0.169(19) 0.26(2) 0.181(18) -0.050(18) 0.061(16) 0.012(19)
C3AA 0.032(3) 0.170(8) 0.033(3) 0.038(4) 0.022(3) 0.007(4)

loop_
_atom_type_symbol
_atom_type_description
_atom_type_scat_dispersion_real
_atom_type_scat_dispersion_imag
_atom_type_scat_source
C C 0.0181 0.0091 'International Tables Vol C Tables 4.2.6.8 and 6.1.1.4'
H H 0.0000 0.0000 'International Tables Vol C Tables 4.2.6.8 and 6.1.1.4'
Fe Fe -1.1336 3.1974 'International Tables Vol C Tables 4.2.6.8 and 6.1.1.4'
N N 0.0311 0.0180 'International Tables Vol C Tables 4.2.6.8 and 6.1.1.4'
O O 0.0492 0.0322 'International Tables Vol C Tables 4.2.6.8 and 6.1.1.4'
Sn Sn 0.0259 5.4591 'International Tables Vol C Tables 4.2.6.8 and 6.1.1.4'

loop_
_geom_angle_atom_site_label_1
_geom_angle_atom_site_label_2
_geom_angle_atom_site_label_3
_geom_angle
_geom_angle_site_symmetry_1
_geom_angle_site_symmetry_3
_geom_angle_publ_flag
O00B Sn3 O00C 74.4(2) . 3_766 ?
O00B Sn3 O00J 90.3(2) . . ?
O00B Sn3 O00K 73.24(19) . . ?
O00B Sn3 O00L 90.3(2) . . ?
O00B Sn3 C01N 166.8(4) . . ?
O00J Sn3 O00C 90.8(2) . 3_766 ?
O00J Sn3 O00K 163.3(2) . . ?
O00J Sn3 O00L 93.3(2) . . ?
O00J Sn3 C01N 98.4(4) . . ?
O00K Sn3 O00C 82.5(2) . 3_766 ?
O00L Sn3 O00C 164.2(2) . 3_766 ?
O00L Sn3 O00K 89.3(2) . . ?
O00L Sn3 C01N 99.0(5) . . ?
C01N Sn3 O00C 95.4(4) . 3_766 ?
C01N Sn3 O00K 97.4(4) . . ?
O00A Sn1 O00I 88.9(2) . . ?
O00A Sn1 H00I 107.9 . . ?
O00A Sn1 O00L 90.1(2) . . ?
O00A Sn1 O00M 73.4(2) . . ?
O00A Sn1 O00N 73.7(2) . . ?
O00A Sn1 C01W 165.7(4) . . ?
O00I Sn1 H00I 22.9 . . ?
O00I Sn1 O00M 89.1(2) . . ?
O00I Sn1 O00N 162.1(2) . . ?
O00I Sn1 C01W 100.3(4) . . ?
O00L Sn1 O00I 92.9(2) . . ?
O00L Sn1 H00I 80.3 . . ?
O00L Sn1 O00M 163.4(2) . . ?
O00L Sn1 O00N 91.3(2) . . ?
O00L Sn1 C01W 100.2(4) . . ?
O00M Sn1 H00I 106.5 . . ?
O00N Sn1 H00I 171.4 . . ?
O00N Sn1 O00M 82.1(2) . . ?
C01W Sn1 H00I 83.8 . . ?
C01W Sn1 O00M 95.6(3) . . ?
C01W Sn1 O00N 96.1(4) . . ?
O00E Sn2 O00F 74.03(19) . 3_766 ?
O00E Sn2 O00G 73.95(19) . 3_766 ?
O00E Sn2 O00J 89.7(2) . . ?
O00E Sn2 C01E 166.9(4) . . ?
O00G Sn2 O00F 81.9(2) 3_766 3_766 ?
O00I Sn2 O00E 90.1(2) . . ?
O00I Sn2 O00F 90.7(2) . 3_766 ?
O00I Sn2 O00G 163.7(2) . 3_766 ?
O00I Sn2 O00J 93.2(3) . . ?
O00I Sn2 C01E 98.4(4) . . ?
O00J Sn2 O00F 163.3(2) . 3_766 ?
O00J Sn2 O00G 90.1(2) . 3_766 ?
O00J Sn2 C01E 99.7(4) . . ?
C01E Sn2 O00F 95.8(4) . 3_766 ?
C01E Sn2 O00G 96.8(4) . 3_766 ?
O00A Fe2 O00A 180.0(4) 3_766 . ?
O00A Fe2 O00B 96.9(2) . . ?
O00A Fe2 O00B 83.1(2) 3_766 . ?
O00A Fe2 O00B 96.9(2) 3_766 3_766 ?
O00A Fe2 O00B 83.1(2) . 3_766 ?
O00B Fe2 O00B 180.0(3) . 3_766 ?
O00E Fe2 O00A 96.41(19) 3_766 3_766 ?
O00E Fe2 O00A 83.59(19) . 3_766 ?
O00E Fe2 O00A 96.41(19) . . ?
O00E Fe2 O00A 83.59(19) 3_766 . ?
O00E Fe2 O00B 96.6(2) 3_766 3_766 ?
O00E Fe2 O00B 83.4(2) 3_766 . ?
O00E Fe2 O00B 83.4(2) . 3_766 ?
O00E Fe2 O00B 96.6(2) . . ?
O00E Fe2 O00E 180.0 3_766 . ?
O009 Fe4 O00B 76.69(19) . . ?
O009 Fe4 O00E 104.5(2) . 3_766 ?
O009 Fe4 O00F 86.3(2) . . ?
O009 Fe4 O00K 92.0(2) . . ?
O009 Fe4 N3 91.0(2) . . ?
O00B Fe4 O00F 141.1(2) . . ?
O00B Fe4 O00K 71.8(2) . . ?
O00B Fe4 N3 141.7(2) . . ?
O00D Fe4 O009 178.3(2) . . ?
O00D Fe4 O00B 103.2(2) . . ?
O00D Fe4 O00E 77.1(2) . 3_766 ?
O00D Fe4 O00F 94.8(2) . . ?
O00D Fe4 O00K 86.3(2) . . ?
O00D Fe4 N3 88.0(2) . . ?
O00E Fe4 O00B 77.42(19) 3_766 . ?
O00E Fe4 O00F 73.33(18) 3_766 . ?
O00E Fe4 O00K 140.49(19) 3_766 . ?
O00E Fe4 N3 140.8(2) 3_766 . ?
O00K Fe4 O00F 144.54(18) . . ?
N3 Fe4 O00F 72.0(2) . . ?
N3 Fe4 O00K 72.6(2) . . ?
O009 Fe1 O00A 104.5(2) 3_766 . ?
O009 Fe1 O00B 77.05(19) 3_766 3_766 ?
O009 Fe1 O00C 93.2(2) 3_766 . ?
O009 Fe1 O00M 86.2(2) 3_766 . ?
O009 Fe1 N1 89.7(2) 3_766 . ?
O00A Fe1 O00B 77.1(2) . 3_766 ?
O00A Fe1 O00C 140.7(2) . . ?
O00A Fe1 O00M 73.19(19) . . ?
O00A Fe1 N1 140.9(3) . . ?
O00B Fe1 O00C 73.1(2) 3_766 . ?
O00B Fe1 O00M 140.8(2) 3_766 . ?
O00B Fe1 N1 142.0(3) 3_766 . ?
O00H Fe1 O009 178.1(2) . 3_766 ?
O00H Fe1 O00A 77.2(2) . . ?
O00H Fe1 O00B 102.7(2) . 3_766 ?
O00H Fe1 O00C 84.9(2) . . ?
O00H Fe1 O00M 95.1(2) . . ?
O00H Fe1 N1 89.4(2) . . ?
O00M Fe1 O00C 143.9(2) . . ?
N1 Fe1 O00C 72.2(3) . . ?
N1 Fe1 O00M 71.7(3) . . ?
O00A Fe3 O00G 141.0(2) . . ?
O00A Fe3 O00N 72.4(2) . . ?
O00D Fe3 O00A 102.6(2) . . ?
O00D Fe3 O00E 77.3(2) . 3_766 ?
O00D Fe3 O00G 94.4(2) . . ?
O00D Fe3 O00H 178.8(2) . . ?
O00D Fe3 O00N 85.7(2) . . ?
O00D Fe3 N2 90.4(2) . . ?
O00E Fe3 O00A 77.12(19) 3_766 . ?
O00E Fe3 O00G 72.7(2) 3_766 . ?
O00E Fe3 O00N 140.6(2) 3_766 . ?
O00E Fe3 N2 141.6(2) 3_766 . ?
O00G Fe3 O00N 144.6(2) . . ?
O00H Fe3 O00A 76.93(19) . . ?
O00H Fe3 O00E 103.6(2) . 3_766 ?
O00H Fe3 O00G 86.7(2) . . ?
O00H Fe3 O00N 93.2(2) . . ?
O00H Fe3 N2 89.4(2) . . ?
N2 Fe3 O00A 141.2(2) . . ?
N2 Fe3 O00G 72.2(3) . . ?
N2 Fe3 O00N 72.4(3) . . ?
O00X Fe5 O00T 150.7(3) . . ?
O00X Fe5 N4 74.9(4) . . ?
O012 Fe5 O00T 91.1(4) . . ?
O012 Fe5 O00X 94.8(5) . . ?
O012 Fe5 O01A 153.1(5) . . ?
O012 Fe5 N4 111.7(4) . . ?
O01A Fe5 O00T 95.2(4) . . ?
O01A Fe5 O00X 92.4(5) . . ?
O01A Fe5 N4 95.1(5) . . ?
N4 Fe5 O00T 76.3(4) . . ?
N5 Fe5 O00T 106.5(4) . . ?
N5 Fe5 O00X 102.7(4) . . ?
N5 Fe5 O012 74.3(4) . . ?
N5 Fe5 O01A 78.8(4) . . ?
N5 Fe5 N4 173.5(4) . . ?
Fe4 O009 H009 130.9 . . ?
Fe1 O009 Fe4 109.1(2) 3_766 . ?
Fe1 O009 H009 119.8 3_766 . ?
Sn1 O00A Fe1 110.2(2) . . ?
Sn1 O00A Fe3 109.8(2) . . ?
Fe2 O00A Sn1 135.0(3) . . ?
Fe2 O00A Fe1 100.0(2) . . ?
Fe2 O00A Fe3 99.3(2) . . ?
Fe1 O00A Fe3 95.5(2) . . ?
Sn3 O00B Fe4 110.6(2) . . ?
Sn3 O00B Fe1 110.0(2) . 3_766 ?
Fe2 O00B Sn3 134.6(2) . . ?
Fe2 O00B Fe4 99.1(2) . . ?
Fe2 O00B Fe1 99.8(2) . 3_766 ?
Fe1 O00B Fe4 95.9(2) 3_766 . ?
Fe1 O00C Sn3 101.28(19) . 3_766 ?
C01B O00C Sn3 138.1(6) . 3_766 ?
C01B O00C Fe1 120.1(6) . . ?
Fe4 O00D H00D 104.0 . . ?
Fe3 O00D Fe4 109.4(3) . . ?
Fe3 O00D H00D 141.0 . . ?
Sn2 O00E Fe4 109.8(2) . 3_766 ?
Sn2 O00E Fe3 109.6(2) . 3_766 ?
Fe2 O00E Sn2 134.8(3) . . ?
Fe2 O00E Fe4 100.1(2) . 3_766 ?
Fe2 O00E Fe3 100.0(2) . 3_766 ?
Fe4 O00E Fe3 95.7(2) 3_766 3_766 ?
Fe4 O00F Sn2 101.64(18) . 3_766 ?
C00W O00F Sn2 135.4(5) . 3_766 ?
C00W O00F Fe4 120.6(5) . . ?
Fe3 O00G Sn2 102.4(2) . 3_766 ?
C01D O00G Sn2 136.5(5) . 3_766 ?
C01D O00G Fe3 120.1(6) . . ?
Fe1 O00H Fe3 109.6(2) . . ?
Fe1 O00H H00H 117.2 . . ?
Fe3 O00H H00H 133.0 . . ?
Sn1 O00I H00I 83.6 . . ?
Sn2 O00I Sn1 140.6(3) . . ?
Sn2 O00I H00I 98.0 . . ?
Sn3 O00J Sn2 140.4(3) . . ?
Sn3 O00J H00J 117.6 . . ?
Sn2 O00J H00J 99.2 . . ?
Fe4 O00K Sn3 103.1(2) . . ?
C01L O00K Sn3 136.5(5) . . ?
C01L O00K Fe4 120.1(5) . . ?
Sn3 O00L H00L 108.2 . . ?
Sn1 O00L Sn3 139.4(3) . . ?
Sn1 O00L H00L 112.4 . . ?
Fe1 O00M Sn1 102.26(19) . . ?
C01Q O00M Sn1 135.5(6) . . ?
C01Q O00M Fe1 121.4(6) . . ?
Fe3 O00N Sn1 102.7(2) . . ?
C01O O00N Sn1 136.1(6) . . ?
C01O O00N Fe3 119.4(6) . . ?
C011 N1 Fe1 119.3(6) . . ?
C015 N1 Fe1 120.3(6) . . ?
C015 N1 C011 120.4(7) . . ?
C010 N3 Fe4 120.1(5) . . ?
C010 N3 C016 120.5(7) . . ?
C016 N3 Fe4 119.3(5) . . ?
C01G N2 Fe3 119.1(6) . . ?
C01G N2 C01K 121.9(8) . . ?
C01K N2 Fe3 118.9(6) . . ?
C01M O00T Fe5 119.5(8) . . ?
O00F C00W C010 113.2(6) . . ?
O00O C00W O00F 126.5(8) . . ?
O00O C00W C010 120.3(7) . . ?
C01Y O00X Fe5 120.5(8) . . ?
N3 C010 C00W 113.9(6) . . ?
N3 C010 C01I 120.6(9) . . ?
C01I C010 C00W 125.5(8) . . ?
N1 C011 C01B 113.9(7) . . ?
N1 C011 C01F 121.8(10) . . ?
C01F C011 C01B 124.1(9) . . ?
C024 O012 Fe5 121.9(9) . . ?
N1 C015 C01H 120.0(10) . . ?
N1 C015 C01Q 113.3(7) . . ?
C01H C015 C01Q 126.7(10) . . ?
N3 C016 C018 121.8(9) . . ?
N3 C016 C01L 113.2(6) . . ?
C018 C016 C01L 124.8(9) . . ?
C016 C018 H018 121.4 . . ?
C016 C018 C019 117.3(9) . . ?
C019 C018 H018 121.4 . . ?
C018 C019 H019 119.6 . . ?
C01I C019 C018 120.7(8) . . ?
C01I C019 H019 119.6 . . ?
C2 O01A Fe5 119.0(8) . . ?
O00C C01B C011 114.3(8) . . ?
O00Z C01B O00C 125.4(9) . . ?
O00Z C01B C011 120.2(7) . . ?
C01S N4 Fe5 117.1(9) . . ?
C01X N4 Fe5 118.5(7) . . ?
C01X N4 C01S 124.1(10) . . ?
O00G C01D C01G 113.2(7) . . ?
O00V C01D O00G 125.7(9) . . ?
O00V C01D C01G 121.1(8) . . ?
Sn2 C01E H01A 106.0 . . ?
Sn2 C01E H01B 106.0 . . ?
H01A C01E H01B 106.3 . . ?
C1AA C01E Sn2 125.2(9) . . ?
C1AA C01E H01A 106.0 . . ?
C1AA C01E H01B 106.0 . . ?
C011 C01F H01F 121.4 . . ?
C011 C01F C01T 117.2(10) . . ?
C01T C01F H01F 121.4 . . ?
N2 C01G C01D 115.2(7) . . ?
N2 C01G C01Z 120.7(10) . . ?
C01Z C01G C01D 124.1(10) . . ?
C015 C01H H01H 119.5 . . ?
C01T C01H C015 121.1(11) . . ?
C01T C01H H01H 119.5 . . ?
C010 C01I H01I 120.5 . . ?
C019 C01I C010 119.1(9) . . ?
C019 C01I H01I 120.5 . . ?
C01P C01J H01J 120.8 . . ?
C01U C01J H01J 120.8 . . ?
C01U C01J C01P 118.5(11) . . ?
N2 C01K C01O 114.3(8) . . ?
N2 C01K C026 120.6(10) . . ?
C026 C01K C01O 124.9(10) . . ?
O00K C01L C016 114.6(7) . . ?
O00Y C01L O00K 124.4(8) . . ?
O00Y C01L C016 121.0(7) . . ?
O00T C01M C01S 114.1(9) . . ?
O00U C01M O00T 125.6(11) . . ?
O00U C01M C01S 120.2(8) . . ?
Sn3 C01N H01C 108.7 . . ?
Sn3 C01N H01D 108.7 . . ?
H01C C01N H01D 107.6 . . ?
C02E C01N Sn3 114.0(9) . . ?
C02E C01N H01C 108.7 . . ?
C02E C01N H01D 108.7 . . ?
O00N C01O C01K 114.4(8) . . ?
O017 C01O O00N 123.7(9) . . ?
O017 C01O C01K 121.8(9) . . ?
C01J C01P H01P 120.0 . . ?
C01S C01P C01J 119.9(10) . . ?
C01S C01P H01P 120.0 . . ?
O00M C01Q C015 113.3(8) . . ?
O013 C01Q O00M 125.4(10) . . ?
O013 C01Q C015 121.2(8) . . ?
C022 N5 Fe5 123.0(4) . . ?
C022 N5 C02A 120.0 . . ?
C02A N5 Fe5 116.9(4) . . ?
N5 C022 C4 120.0 . . ?
N5 C022 C024 104.3(7) . . ?
C4 C022 C024 135.7(7) . . ?
C022 C4 H4 120.0 . . ?
C5 C4 C022 120.0 . . ?
C5 C4 H4 120.0 . . ?
C4 C5 H5 120.0 . . ?
C4 C5 C1 120.0 . . ?
C1 C5 H5 120.0 . . ?
C5 C1 H1 120.0 . . ?
C5 C1 C02A 120.0 . . ?
C02A C1 H1 120.0 . . ?
N5 C02A C2 112.6(6) . . ?
C1 C02A N5 120.0 . . ?
C1 C02A C2 127.4(6) . . ?
N4 C01S C01M 112.8(9) . . ?
C01P C01S N4 118.9(12) . . ?
C01P C01S C01M 128.3(10) . . ?
C01F C01T H01T 120.2 . . ?
C01H C01T C01F 119.6(9) . . ?
C01H C01T H01T 120.2 . . ?
C01J C01U H01U 120.4 . . ?
C01X C01U C01J 119.2(14) . . ?
C01X C01U H01U 120.4 . . ?
H01K O01V H01L 104.5 . . ?
Sn1 C01W H01E 102.6 . . ?
Sn1 C01W H01G 102.6 . . ?
H01E C01W H01G 104.9 . . ?
C3AA C01W Sn1 138.1(10) . . ?
C3AA C01W H01E 102.6 . . ?
C3AA C01W H01G 102.6 . . ?
N4 C01X C01U 119.3(11) . . ?
N4 C01X C01Y 111.5(11) . . ?
C01U C01X C01Y 129.2(14) . . ?
O00X C01Y C01X 114.0(12) . . ?
O014 C01Y O00X 125.8(12) . . ?
O014 C01Y C01X 120.0(11) . . ?
C01G C01Z H01Z 120.8 . . ?
C01G C01Z C028 118.4(12) . . ?
C028 C01Z H01Z 120.8 . . ?
O01A C2 C02A 112.6(8) . . ?
O027 C2 O01A 123.9(14) . . ?
O027 C2 C02A 123.2(13) . . ?
O012 C024 C022 116.4(10) . . ?
O012 C024 O020 127.3(15) . . ?
O020 C024 C022 116.3(12) . . ?
C01K C026 H026 120.6 . . ?
C028 C026 C01K 118.9(12) . . ?
C028 C026 H026 120.6 . . ?
C01Z C028 H028 120.4 . . ?
C026 C028 C01Z 119.3(11) . . ?
C026 C028 H028 120.4 . . ?
H02A C02C H02B 106.8 . . ?
C02D C02C H02A 107.0 . . ?
C02D C02C H02B 107.0 . . ?
C3AA C02C H02A 107.0 . . ?
C3AA C02C H02B 107.0 . . ?
C3AA C02C C02D 121.2(15) . . ?
C02C C02D H02C 114.1 . . ?
C02C C02D H02D 97.4 . . ?
C02C C02D H02E 116.2 . . ?
H02C C02D H02D 109.4 . . ?
H02C C02D H02E 109.5 . . ?
H02D C02D H02E 109.5 . . ?
C01N C02E H02F 105.4 . . ?
C01N C02E H02G 105.4 . . ?
H02F C02E H02G 106.0 . . ?
C0AA C02E C01N 127.7(16) . . ?
C0AA C02E H02F 105.4 . . ?
C0AA C02E H02G 105.4 . . ?
C02E C0AA H0AA 107.2 . . ?
C02E C0AA H0AB 107.2 . . ?
C02E C0AA C8 120.5(17) . . ?
H0AA C0AA H0AB 106.8 . . ?
C8 C0AA H0AA 107.2 . . ?
C8 C0AA H0AB 107.2 . . ?
C0AA C8 H8A 108.6 . . ?
C0AA C8 H8B 117.6 . . ?
C0AA C8 H8C 101.9 . . ?
H8A C8 H8B 109.5 . . ?
H8A C8 H8C 109.5 . . ?
H8B C8 H8C 109.4 . . ?
C01E C1AA H1AA 108.2 . . ?
C01E C1AA H1AB 108.2 . . ?
C01E C1AA C13 116.5(13) . . ?
H1AA C1AA H1AB 107.3 . . ?
C13 C1AA H1AA 108.2 . . ?
C13 C1AA H1AB 108.2 . . ?
C1AA C13 H13C 103.3 . . ?
C1AA C13 H13D 103.3 . . ?
C1AA C13 H13A 108.7 . . ?
C1AA C13 H13B 108.7 . . ?
C1AA C13 C37A 114.0(10) . . ?
H13C C13 H13D 105.2 . . ?
H13A C13 H13B 107.6 . . ?
C37B C13 C1AA 135.4(14) . . ?
C37B C13 H13C 103.3 . . ?
C37B C13 H13D 103.3 . . ?
C37A C13 H13A 108.7 . . ?
C37A C13 H13B 108.7 . . ?
C13 C37B H37A 109.8 . . ?
C13 C37B H37B 109.8 . . ?
C13 C37B H37C 108.9 . . ?
H37A C37B H37B 109.4 . . ?
H37A C37B H37C 109.5 . . ?
H37B C37B H37C 109.5 . . ?
C13 C37A H37D 108.5 . . ?
C13 C37A H37E 110.7 . . ?
C13 C37A H37F 109.2 . . ?
H37D C37A H37E 109.4 . . ?
H37D C37A H37F 109.5 . . ?
H37E C37A H37F 109.5 . . ?
C01W C3AA H3AA 103.8 . . ?
C01W C3AA H3AB 103.8 . . ?
C02C C3AA C01W 133.6(11) . . ?
C02C C3AA H3AA 103.8 . . ?
C02C C3AA H3AB 103.8 . . ?
H3AA C3AA H3AB 105.4 . . ?

loop_
_geom_bond_atom_site_label_1
_geom_bond_atom_site_label_2
_geom_bond_distance
_geom_bond_site_symmetry_2
_geom_bond_publ_flag
Sn3 O00B 2.028(5) . ?
Sn3 O00C 2.222(6) 3_766 ?
Sn3 O00J 2.049(5) . ?
Sn3 O00K 2.202(5) . ?
Sn3 O00L 2.073(6) . ?
Sn3 C01N 2.076(13) . ?
Sn1 O00A 2.052(5) . ?
Sn1 O00I 2.076(5) . ?
Sn1 H00I 2.1525 . ?
Sn1 O00L 2.065(6) . ?
Sn1 O00M 2.235(5) . ?
Sn1 O00N 2.209(5) . ?
Sn1 C01W 2.106(9) . ?
Sn2 O00E 2.043(5) . ?
Sn2 O00F 2.216(5) 3_766 ?
Sn2 O00G 2.199(6) 3_766 ?
Sn2 O00I 2.041(6) . ?
Sn2 O00J 2.052(5) . ?
Sn2 C01E 2.079(11) . ?
Fe2 O00A 2.003(5) 3_766 ?
Fe2 O00A 2.003(5) . ?
Fe2 O00B 2.008(5) 3_766 ?
Fe2 O00B 2.008(5) . ?
Fe2 O00E 1.996(5) . ?
Fe2 O00E 1.996(5) 3_766 ?
Fe4 O009 1.953(5) . ?
Fe4 O00B 2.138(5) . ?
Fe4 O00D 1.940(5) . ?
Fe4 O00E 2.120(5) 3_766 ?
Fe4 O00F 2.179(5) . ?
Fe4 O00K 2.173(6) . ?
Fe4 N3 2.149(6) . ?
Fe1 O009 1.939(5) 3_766 ?
Fe1 O00A 2.133(5) . ?
Fe1 O00B 2.135(5) 3_766 ?
Fe1 O00C 2.188(6) . ?
Fe1 O00H 1.937(5) . ?
Fe1 O00M 2.173(6) . ?
Fe1 N1 2.154(6) . ?
Fe3 O00A 2.145(5) . ?
Fe3 O00D 1.920(5) . ?
Fe3 O00E 2.131(5) 3_766 ?
Fe3 O00G 2.178(6) . ?
Fe3 O00H 1.938(5) . ?
Fe3 O00N 2.188(6) . ?
Fe3 N2 2.138(6) . ?
Fe5 O00T 2.075(8) . ?
Fe5 O00X 2.039(11) . ?
Fe5 O012 1.968(9) . ?
Fe5 O01A 2.016(9) . ?
Fe5 N4 2.067(9) . ?
Fe5 N5 1.964(7) . ?
O009 H009 0.8428 . ?
O00C C01B 1.287(8) . ?
O00D H00D 0.8527 . ?
O00F C00W 1.297(8) . ?
O00G C01D 1.295(8) . ?
O00H H00H 0.8698 . ?
O00I H00I 0.8439 . ?
O00J H00J 0.8365 . ?
O00K C01L 1.285(8) . ?
O00L H00L 0.8517 . ?
O00M C01Q 1.278(9) . ?
O00N C01O 1.277(9) . ?
O00O C00W 1.228(8) . ?
N1 C011 1.343(12) . ?
N1 C015 1.321(12) . ?
N3 C010 1.329(11) . ?
N3 C016 1.344(12) . ?
N2 C01G 1.326(12) . ?
N2 C01K 1.339(13) . ?
O00T C01M 1.270(9) . ?
O00U C01M 1.252(10) . ?
O00V C01D 1.232(9) . ?
C00W C010 1.495(12) . ?
O00X C01Y 1.270(11) . ?
O00Y C01L 1.245(9) . ?
O00Z C01B 1.252(9) . ?
C010 C01I 1.384(11) . ?
C011 C01B 1.483(14) . ?
C011 C01F 1.378(12) . ?
O012 C024 1.249(11) . ?
O013 C01Q 1.243(10) . ?
O014 C01Y 1.257(11) . ?
C015 C01H 1.389(13) . ?
C015 C01Q 1.504(14) . ?
C016 C018 1.379(11) . ?
C016 C01L 1.492(12) . ?
O017 C01O 1.243(10) . ?
C018 H018 0.9300 . ?
C018 C019 1.386(14) . ?
C019 H019 0.9300 . ?
C019 C01I 1.366(14) . ?
O01A C2 1.298(11) . ?
N4 C01S 1.356(14) . ?
N4 C01X 1.328(18) . ?
C01D C01G 1.469(14) . ?
C01E H01A 0.9700 . ?
C01E H01B 0.9700 . ?
C01E C1AA 1.505(7) . ?
C01F H01F 0.9300 . ?
C01F C01T 1.411(16) . ?
C01G C01Z 1.395(14) . ?
C01H H01H 0.9300 . ?
C01H C01T 1.323(16) . ?
C01I H01I 0.9300 . ?
C01J H01J 0.9300 . ?
C01J C01P 1.417(18) . ?
C01J C01U 1.406(15) . ?
C01K C01O 1.472(14) . ?
C01K C026 1.392(15) . ?
C01M C01S 1.512(18) . ?
C01N H01C 0.9700 . ?
C01N H01D 0.9700 . ?
C01N C02E 1.502(7) . ?
C01P H01P 0.9300 . ?
C01P C01S 1.325(15) . ?
N5 C022 1.3900 . ?
N5 C02A 1.3900 . ?
C022 C4 1.3900 . ?
C022 C024 1.467(16) . ?
C4 H4 0.9300 . ?
C4 C5 1.3900 . ?
C5 H5 0.9300 . ?
C5 C1 1.3900 . ?
C1 H1 0.9300 . ?
C1 C02A 1.3900 . ?
C02A C2 1.492(9) . ?
C01T H01T 0.9300 . ?
C01U H01U 0.9300 . ?
C01U C01X 1.351(18) . ?
O01V H01K 0.8506 . ?
O01V H01L 0.8504 . ?
C01W H01E 0.9700 . ?
C01W H01G 0.9700 . ?
C01W C3AA 1.424(8) . ?
C01X C01Y 1.492(16) . ?
C01Z H01Z 0.9300 . ?
C01Z C028 1.409(19) . ?
O020 C024 1.250(11) . ?
C2 O027 1.234(11) . ?
C026 H026 0.9300 . ?
C026 C028 1.386(19) . ?
C028 H028 0.9300 . ?
C02C H02A 0.9700 . ?
C02C H02B 0.9700 . ?
C02C C02D 1.493(7) . ?
C02C C3AA 1.410(9) . ?
C02D H02C 0.9598 . ?
C02D H02D 0.9596 . ?
C02D H02E 0.9600 . ?
C02E H02F 0.9700 . ?
C02E H02G 0.9700 . ?
C02E C0AA 1.494(10) . ?
C0AA H0AA 0.9700 . ?
C0AA H0AB 0.9700 . ?
C0AA C8 1.502(7) . ?
C8 H8A 0.9596 . ?
C8 H8B 0.9602 . ?
C8 H8C 0.9600 . ?
C1AA H1AA 0.9700 . ?
C1AA H1AB 0.9700 . ?
C1AA C13 1.513(10) . ?
C13 H13C 0.9700 . ?
C13 H13D 0.9700 . ?
C13 H13A 0.9700 . ?
C13 H13B 0.9700 . ?
C13 C37B 1.512(6) . ?
C13 C37A 1.550(10) . ?
C37B H37A 0.9600 . ?
C37B H37B 0.9601 . ?
C37B H37C 0.9602 . ?
C37A H37D 0.9602 . ?
C37A H37E 0.9600 . ?
C37A H37F 0.9600 . ?
C3AA H3AA 0.9700 . ?
C3AA H3AB 0.9700 . ?

loop_
_geom_torsion_atom_site_label_1
_geom_torsion_atom_site_label_2
_geom_torsion_atom_site_label_3
_geom_torsion_atom_site_label_4
_geom_torsion
_geom_torsion_site_symmetry_1
_geom_torsion_site_symmetry_2
_geom_torsion_site_symmetry_3
_geom_torsion_site_symmetry_4
_geom_torsion_publ_flag
Sn3 O00C C01B O00Z -9.2(14) 3_766 . . . ?
Sn3 O00C C01B C011 170.6(5) 3_766 . . . ?
Sn3 O00K C01L O00Y -8.3(16) . . . . ?
Sn3 O00K C01L C016 174.0(6) . . . . ?
Sn3 C01N C02E C0AA -177(2) . . . . ?
Sn1 O00M C01Q O013 -17.9(17) . . . . ?
Sn1 O00M C01Q C015 165.7(5) . . . . ?
Sn1 O00N C01O O017 11.8(18) . . . . ?
Sn1 O00N C01O C01K -170.1(7) . . . . ?
Sn1 C01W C3AA C02C 137.8(15) . . . . ?
Sn2 O00F C00W O00O -14.1(13) 3_766 . . . ?
Sn2 O00F C00W C010 164.1(5) 3_766 . . . ?
Sn2 O00G C01D O00V 9.5(14) 3_766 . . . ?
Sn2 O00G C01D C01G -168.2(6) 3_766 . . . ?
Sn2 C01E C1AA C13 -160.6(16) . . . . ?
Fe4 O00F C00W O00O -173.0(7) . . . . ?
Fe4 O00F C00W C010 5.1(9) . . . . ?
Fe4 O00K C01L O00Y -179.7(9) . . . . ?
Fe4 O00K C01L C016 2.6(11) . . . . ?
Fe4 N3 C010 C00W -0.6(9) . . . . ?
Fe4 N3 C010 C01I -179.8(6) . . . . ?
Fe4 N3 C016 C018 179.8(7) . . . . ?
Fe4 N3 C016 C01L 5.0(10) . . . . ?
Fe1 O00C C01B O00Z -179.5(7) . . . . ?
Fe1 O00C C01B C011 0.3(9) . . . . ?
Fe1 O00M C01Q O013 174.8(9) . . . . ?
Fe1 O00M C01Q C015 -1.6(11) . . . . ?
Fe1 N1 C011 C01B 4.2(9) . . . . ?
Fe1 N1 C011 C01F 179.7(7) . . . . ?
Fe1 N1 C015 C01H 178.7(7) . . . . ?
Fe1 N1 C015 C01Q 0.3(9) . . . . ?
Fe3 O00G C01D O00V 176.0(7) . . . . ?
Fe3 O00G C01D C01G -1.6(9) . . . . ?
Fe3 O00N C01O O017 173.3(10) . . . . ?
Fe3 O00N C01O C01K -8.6(12) . . . . ?
Fe3 N2 C01G C01D 2.1(10) . . . . ?
Fe3 N2 C01G C01Z -176.4(9) . . . . ?
Fe3 N2 C01K C01O -2.7(12) . . . . ?
Fe3 N2 C01K C026 -178.9(10) . . . . ?
Fe5 O00T C01M O00U -179.3(8) . . . . ?
Fe5 O00T C01M C01S -1.8(11) . . . . ?
Fe5 O00X C01Y O014 -178.9(12) . . . . ?
Fe5 O00X C01Y C01X 6.3(17) . . . . ?
Fe5 O012 C024 C022 1(2) . . . . ?
Fe5 O012 C024 O020 178.2(15) . . . . ?
Fe5 O01A C2 C02A -2.1(17) . . . . ?
Fe5 O01A C2 O027 -176.3(12) . . . . ?
Fe5 N4 C01S C01M 5.0(11) . . . . ?
Fe5 N4 C01S C01P -175.2(8) . . . . ?
Fe5 N4 C01X C01U 174.0(10) . . . . ?
Fe5 N4 C01X C01Y -5.2(15) . . . . ?
Fe5 N5 C022 C4 -179.0(8) . . . . ?
Fe5 N5 C022 C024 3.9(11) . . . . ?
Fe5 N5 C02A C1 179.1(7) . . . . ?
Fe5 N5 C02A C2 -0.4(10) . . . . ?
O00F C00W C010 N3 -2.9(10) . . . . ?
O00F C00W C010 C01I 176.3(8) . . . . ?
O00G C01D C01G N2 -0.3(11) . . . . ?
O00G C01D C01G C01Z 178.2(10) . . . . ?
O00O C00W C010 N3 175.4(8) . . . . ?
O00O C00W C010 C01I -5.5(13) . . . . ?
N1 C011 C01B O00C -2.8(10) . . . . ?
N1 C011 C01B O00Z 177.0(8) . . . . ?
N1 C011 C01F C01T 2.8(13) . . . . ?
N1 C015 C01H C01T 0.2(15) . . . . ?
N1 C015 C01Q O00M 0.8(12) . . . . ?
N1 C015 C01Q O013 -175.7(10) . . . . ?
N3 C010 C01I C019 -1.0(14) . . . . ?
N3 C016 C018 C019 0.8(15) . . . . ?
N3 C016 C01L O00K -4.8(12) . . . . ?
N3 C016 C01L O00Y 177.4(10) . . . . ?
N2 C01G C01Z C028 -4.9(19) . . . . ?
N2 C01K C01O O00N 7.3(14) . . . . ?
N2 C01K C01O O017 -174.6(11) . . . . ?
N2 C01K C026 C028 -4(2) . . . . ?
O00T C01M C01S N4 -2.1(13) . . . . ?
O00T C01M C01S C01P 178.1(11) . . . . ?
O00U C01M C01S N4 175.5(9) . . . . ?
O00U C01M C01S C01P -4.2(17) . . . . ?
O00V C01D C01G N2 -178.1(8) . . . . ?
O00V C01D C01G C01Z 0.4(15) . . . . ?
C00W C010 C01I C019 180.0(9) . . . . ?
C010 N3 C016 C018 -2.9(13) . . . . ?
C010 N3 C016 C01L -177.7(8) . . . . ?
C011 N1 C015 C01H 0.6(12) . . . . ?
C011 N1 C015 C01Q -177.9(7) . . . . ?
C011 C01F C01T C01H -1.9(15) . . . . ?
C015 N1 C011 C01B -177.7(7) . . . . ?
C015 N1 C011 C01F -2.2(12) . . . . ?
C015 C01H C01T C01F 0.5(16) . . . . ?
C016 N3 C010 C00W -177.8(7) . . . . ?
C016 N3 C010 C01I 3.0(12) . . . . ?
C016 C018 C019 C01I 1.2(16) . . . . ?
C018 C016 C01L O00K -179.5(9) . . . . ?
C018 C016 C01L O00Y 2.8(16) . . . . ?
C018 C019 C01I C010 -1.1(16) . . . . ?
C01B C011 C01F C01T 177.8(8) . . . . ?
N4 C01X C01Y O00X -0.6(18) . . . . ?
N4 C01X C01Y O014 -175.7(13) . . . . ?
C01D C01G C01Z C028 176.7(12) . . . . ?
C01E C1AA C13 C37B 48(6) . . . . ?
C01E C1AA C13 C37A 29(5) . . . . ?
C01F C011 C01B O00C -178.2(8) . . . . ?
C01F C011 C01B O00Z 1.6(13) . . . . ?
C01G N2 C01K C01O 178.6(9) . . . . ?
C01G N2 C01K C026 2.4(16) . . . . ?
C01G C01Z C028 C026 3(2) . . . . ?
C01H C015 C01Q O00M -177.5(9) . . . . ?
C01H C015 C01Q O013 5.9(16) . . . . ?
C01J C01P C01S N4 2.5(17) . . . . ?
C01J C01P C01S C01M -177.8(11) . . . . ?
C01J C01U C01X N4 0(2) . . . . ?
C01J C01U C01X C01Y 178.7(13) . . . . ?
C01K N2 C01G C01D -179.2(8) . . . . ?
C01K N2 C01G C01Z 2.3(15) . . . . ?
C01K C026 C028 C01Z 2(3) . . . . ?
C01L C016 C018 C019 175.0(10) . . . . ?
C01N C02E C0AA C8 176(2) . . . . ?
C01O C01K C026 C028 179.9(14) . . . . ?
C01P C01J C01U C01X 1(2) . . . . ?
C01Q C015 C01H C01T 178.5(10) . . . . ?
N5 C022 C4 C5 0.0 . . . . ?
N5 C022 C024 O012 -2.9(17) . . . . ?
N5 C022 C024 O020 179.5(14) . . . . ?
N5 C02A C2 O01A 1.6(16) . . . . ?
N5 C02A C2 O027 175.9(13) . . . . ?
C022 N5 C02A C1 0.0 . . . . ?
C022 N5 C02A C2 -179.5(11) . . . . ?
C022 C4 C5 C1 0.0 . . . . ?
C4 C022 C024 O012 -179.3(10) . . . . ?
C4 C022 C024 O020 3(2) . . . . ?
C4 C5 C1 C02A 0.0 . . . . ?
C5 C1 C02A N5 0.0 . . . . ?
C5 C1 C02A C2 179.4(13) . . . . ?
C1 C02A C2 O01A -177.8(10) . . . . ?
C1 C02A C2 O027 -4(2) . . . . ?
C02A N5 C022 C4 0.0 . . . . ?
C02A N5 C022 C024 -177.1(11) . . . . ?
C01S N4 C01X C01U 0.2(19) . . . . ?
C01S N4 C01X C01Y -178.9(11) . . . . ?
C01U C01J C01P C01S -2.6(18) . . . . ?
C01U C01X C01Y O00X -179.7(14) . . . . ?
C01U C01X C01Y O014 5(2) . . . . ?
C01X N4 C01S C01M 178.9(11) . . . . ?
C01X N4 C01S C01P -1.3(17) . . . . ?
C024 C022 C4 C5 176.0(15) . . . . ?
C026 C01K C01O O00N -176.7(12) . . . . ?
C026 C01K C01O O017 1(2) . . . . ?
C02D C02C C3AA C01W -147.5(17) . . . . ?

loop_
_smtbx_masks_void_nr
_smtbx_masks_void_average_x
_smtbx_masks_void_average_y
_smtbx_masks_void_average_z
_smtbx_masks_void_volume
_smtbx_masks_void_count_electrons
_smtbx_masks_void_content
1 0.399 0.250 -0.674 684.2 147.0 ?
2 0.601 0.750 -0.715 684.2 155.2 ?
